data_7244040
loop_
_publ_author_name
'Zhoujin, Yunping'
'Li, Yuping'
'Zhang, Mingtao'
'Parkin, Sean'
'Guo, Ju'
'Li, Tonglei'
'Yu, Faquan'
'Long, Sihui'

_publ_section_title
;
 Polymorphism and cocrystal salt formation of
 2-((2,6-dichlorophenyl)amino)benzoic acid, harvest of a second form of
 2-((2,6-dimethylphenyl)amino)benzoic acid, and isomorphism between the
 two systems
;
_journal_issue 3
_journal_name_full CrystEngComm
_journal_page_first 681
_journal_page_last 690
_journal_paper_doi 10.1039/D1CE01407B
_journal_volume 24
_journal_year 2022
_chemical_formula_moiety 'C13 H9 Cl2 N O2'
_chemical_formula_sum 'C13 H9 Cl2 N O2'
_chemical_formula_weight 282.11
_space_group_crystal_system monoclinic
_space_group_IT_number 14
_space_group_name_Hall '-P 2yn'
_space_group_name_H-M_alt 'P 1 21/n 1'
_atom_sites_solution_hydrogens geom
_atom_sites_solution_primary dual
_audit_creation_date 2021-10-06
_audit_creation_method
;
Olex2 1.3-ac4
(compiled 2019.04.23 svn.r3594 for Rigaku Oxford Diffraction, GUI svn.r5739)
;
_audit_update_record
;
2021-10-13 deposited with the CCDC.	2021-12-10 downloaded from the CCDC.
;
_cell_angle_alpha 90
_cell_angle_beta 110.487(2)
_cell_angle_gamma 90
_cell_formula_units_Z 4
_cell_length_a 12.4611(3)
_cell_length_b 6.86735(12)
_cell_length_c 15.5404(3)
_cell_measurement_reflns_used 5906
_cell_measurement_temperature 293(2)
_cell_measurement_theta_max 76.7520
_cell_measurement_theta_min 3.9410
_cell_volume 1245.75(5)
_computing_cell_refinement 'CrysAlisPro 1.171.41.113a (Rigaku OD, 2021)'
_computing_data_collection 'CrysAlisPro 1.171.41.113a (Rigaku OD, 2021)'
_computing_data_reduction 'CrysAlisPro 1.171.41.113a (Rigaku OD, 2021)'
_computing_molecular_graphics 'Olex2 (Dolomanov et al., 2009)'
_computing_publication_material 'Olex2 (Dolomanov et al., 2009)'
_computing_structure_refinement 'ShelXL (Sheldrick, 2015)'
_computing_structure_solution 'ShelXT (Sheldrick, 2015)'
_diffrn_ambient_temperature 293(2)
_diffrn_detector 'Hybrid Pixel Array Detector'
_diffrn_detector_area_resol_mean 10.0000
_diffrn_detector_type HyPix
_diffrn_measured_fraction_theta_full 0.996
_diffrn_measured_fraction_theta_max 0.941
_diffrn_measurement_details
;
List of Runs (angles in degrees, time in seconds):

  # Type    Start    End  Width  t~exp~   \w     \q     \k     \f   Frames
#--------------------------------------------------------------------------
  1  \w    -25.00  23.00   0.50    0.05    --   47.57 -19.00  30.00   96
  2  \w    -20.00   5.00   0.50    0.05    --   47.57 -19.00 -60.00   50
  3  \w    -25.00  36.00   0.50    0.05    --   47.57 -37.00 -90.00  122
  4  \w     92.00 166.00   0.50    0.07    --  107.75  97.00 134.00  148
  5  \w    -76.00 -40.00   0.50    0.05    --  -47.57  97.00 134.00   72
  6  \w    -36.00   8.00   0.50    0.05    --  -47.57  97.00 134.00   88
  7  \w    -80.00 -47.00   0.50    0.07    -- -100.00  97.00 134.00   66
  8  \w    -69.00 -39.00   0.50    0.07    -- -100.00  57.00   0.00   60
  9  \w   -108.00 -82.00   0.50    0.07    -- -100.00  77.00 -30.00   52
 10  \w    -62.00 -32.00   0.50    0.07    -- -100.00  57.00-120.00   60
 11  \w    -67.00 -28.00   0.50    0.07    -- -100.00  57.00 -30.00   78
 12  \w    -58.00 -27.00   0.50    0.07    -- -100.00  57.00 -90.00   62
 13  \w    -69.00 -29.00   0.50    0.07    -- -100.00  57.00 120.00   80
 14  \w     57.00 106.00   0.50    0.07    --  107.75 -97.00  26.00   98
 15  \w    -18.00  32.00   0.50    0.05    --   47.57 -97.00  26.00  100
 16  \w   -173.00-119.00   0.50    0.07    -- -100.00 -77.00  60.00  108
 17  \w   -115.00 -78.00   0.50    0.07    -- -100.00 -77.00  60.00   74
 18  \w   -123.00 -89.00   0.50    0.07    -- -100.00-125.00 -30.00   68
 19  \w   -171.00-131.00   0.50    0.07    -- -100.00-125.00 -30.00   80
 20  \w   -157.00-131.00   0.50    0.07    -- -100.00 -97.00  26.00   52
 21  \w     35.00  62.00   0.50    0.07    --  107.75 -57.00  90.00   54
 22  \w     35.00  61.00   0.50    0.07    --  107.75 -57.00 120.00   52
 23  \w     70.00 101.00   0.50    0.07    --  107.75 -77.00  60.00   62
 24  \w     35.00  60.00   0.50    0.07    --  107.75 -57.00  30.00   50
 25  \w     35.00  61.00   0.50    0.07    --  107.75 -57.00-150.00   52
;
_diffrn_measurement_device 'four-circle diffractometer'
_diffrn_measurement_device_type 'ROD, Synergy Custom system, HyPix'
_diffrn_measurement_method '\w scans'
_diffrn_orient_matrix_type 'CrysAlisPro convention (1999,Acta A55,543-557)'
_diffrn_orient_matrix_UB_11 0.1210816000
_diffrn_orient_matrix_UB_12 -0.0361399000
_diffrn_orient_matrix_UB_13 0.0700709000
_diffrn_orient_matrix_UB_21 -0.0011049000
_diffrn_orient_matrix_UB_22 -0.2067571000
_diffrn_orient_matrix_UB_23 -0.0387420000
_diffrn_orient_matrix_UB_31 0.0525503000
_diffrn_orient_matrix_UB_32 0.0791724000
_diffrn_orient_matrix_UB_33 -0.0691872000
_diffrn_radiation_monochromator mirror
_diffrn_radiation_probe x-ray
_diffrn_radiation_type 'Cu K\a'
_diffrn_radiation_wavelength 1.54184
_diffrn_reflns_av_R_equivalents 0.0434
_diffrn_reflns_av_unetI/netI 0.0421
_diffrn_reflns_Laue_measured_fraction_full 0.996
_diffrn_reflns_Laue_measured_fraction_max 0.941
_diffrn_reflns_limit_h_max 15
_diffrn_reflns_limit_h_min -13
_diffrn_reflns_limit_k_max 8
_diffrn_reflns_limit_k_min -8
_diffrn_reflns_limit_l_max 17
_diffrn_reflns_limit_l_min -19
_diffrn_reflns_number 7970
_diffrn_reflns_point_group_measured_fraction_full 0.996
_diffrn_reflns_point_group_measured_fraction_max 0.941
_diffrn_reflns_theta_full 67.684
_diffrn_reflns_theta_max 77.033
_diffrn_reflns_theta_min 3.939
_diffrn_source 'Rotating-anode X-ray tube'
_diffrn_source_type 'Rigaku (Cu) X-ray Source'
_exptl_absorpt_coefficient_mu 4.635
_exptl_absorpt_correction_T_max 1.00000
_exptl_absorpt_correction_T_min 0.53625
_exptl_absorpt_correction_type multi-scan
_exptl_absorpt_process_details
;
CrysAlisPro 1.171.41.113a (Rigaku Oxford Diffraction, 2021)
Empirical absorption correction using spherical harmonics,
implemented in SCALE3 ABSPACK scaling algorithm.
;
_exptl_crystal_colour 'clear light yellow'
_exptl_crystal_colour_lustre clear
_exptl_crystal_colour_modifier light
_exptl_crystal_colour_primary yellow
_exptl_crystal_density_diffrn 1.504
_exptl_crystal_description block
_exptl_crystal_F_000 576
_exptl_crystal_size_max 0.11
_exptl_crystal_size_mid 0.07
_exptl_crystal_size_min 0.04
_refine_diff_density_max 0.332
_refine_diff_density_min -0.335
_refine_diff_density_rms 0.053
_refine_ls_extinction_coef 0.0023(5)
_refine_ls_extinction_expression Fc^*^=kFc[1+0.001xFc^2^\l^3^/sin(2\q)]^-1/4^
_refine_ls_extinction_method 'SHELXL-2018/3 (Sheldrick 2018)'
_refine_ls_goodness_of_fit_ref 1.086
_refine_ls_hydrogen_treatment constr
_refine_ls_matrix_type full
_refine_ls_number_parameters 165
_refine_ls_number_reflns 2483
_refine_ls_number_restraints 0
_refine_ls_restrained_S_all 1.086
_refine_ls_R_factor_all 0.0436
_refine_ls_R_factor_gt 0.0402
_refine_ls_shift/su_max 0.000
_refine_ls_shift/su_mean 0.000
_refine_ls_structure_factor_coef Fsqd
_refine_ls_weighting_details 'w=1/[\s^2^(Fo^2^)+(0.0651P)^2^+0.1556P] where P=(Fo^2^+2Fc^2^)/3'
_refine_ls_weighting_scheme calc
_refine_ls_wR_factor_gt 0.1131
_refine_ls_wR_factor_ref 0.1167
_reflns_Friedel_coverage 0.000
_reflns_number_gt 2200
_reflns_number_total 2483
_reflns_threshold_expression 'I > 2\s(I)'
_cod_data_source_file d1ce01407b2.cif
_cod_data_source_block II
_cod_depositor_comments 'Adding full bibliography for 7244038--7244041.cif.'
_cod_original_cell_volume 1245.74(4)
_cod_database_code 7244040
_shelx_shelxl_version_number 2018/3
_shelx_space_group_comment
;
The symmetry employed for this shelxl refinement is uniquely defined
by the following loop, which should always be used as a source of
symmetry information in preference to the above space-group names.
They are only intended as comments.
;
_shelx_estimated_absorpt_t_max 0.836
_shelx_estimated_absorpt_t_min 0.630
_reflns_odcompleteness_completeness 99.67
_reflns_odcompleteness_iscentric 1
_reflns_odcompleteness_theta 66.97
_olex2_refinement_description
;
1. Fixed Uiso
 At 1.2 times of:
  All C(H) groups, All N(H) groups
 At 1.5 times of:
  All O(H) groups
2.a Aromatic/amide H refined with riding coordinates:
 N1(H1A), C3(H3), C4(H4), C5(H5), C6(H6), C10(H10), C11(H11), C12(H12)
2.b Idealised tetrahedral OH refined as rotating group:
 O1(H1)
;
_olex2_submission_special_instructions 'No special instructions were received'
_oxdiff_exptl_absorpt_empirical_details
;
Empirical correction (ABSPACK) includes:
- Absorption correction using spherical harmonics
- Frame scaling
;
_oxdiff_exptl_absorpt_empirical_full_max 4.165
_oxdiff_exptl_absorpt_empirical_full_min 0.361

loop_
_space_group_symop_operation_xyz
'x, y, z'
'-x+1/2, y+1/2, -z+1/2'
'-x, -y, -z'
'x-1/2, -y-1/2, z-1/2'

loop_
_atom_site_label
_atom_site_type_symbol
_atom_site_fract_x
_atom_site_fract_y
_atom_site_fract_z
_atom_site_U_iso_or_equiv
_atom_site_adp_type
_atom_site_occupancy
_atom_site_site_symmetry_order
_atom_site_calc_flag
_atom_site_refinement_flags_posn
_atom_site_refinement_flags_adp
_atom_site_refinement_flags_occupancy
_atom_site_disorder_assembly
_atom_site_disorder_group
Cl1 Cl 0.38301(4) 0.77815(10) 0.07519(3) 0.0684(2) Uani 1 1 d . . . . .
Cl2 Cl 0.80277(4) 0.69499(7) 0.33368(3) 0.05646(19) Uani 1 1 d . . . . .
O1 O 0.40346(15) 0.7942(2) 0.47099(11) 0.0678(5) Uani 1 1 d . . . . .
H1 H 0.427695 0.885211 0.506689 0.102 Uiso 1 1 calc GR . . . .
O2 O 0.54034(13) 0.8963(2) 0.42130(9) 0.0630(4) Uani 1 1 d . . . . .
N1 N 0.54967(14) 0.7305(2) 0.26878(10) 0.0470(4) Uani 1 1 d . . . . .
H1A H 0.564835 0.831065 0.303956 0.056 Uiso 1 1 calc R . . . .
C1 C 0.43711(14) 0.6078(3) 0.35696(10) 0.0411(4) Uani 1 1 d . . . . .
C2 C 0.48092(13) 0.5890(2) 0.28443(10) 0.0398(4) Uani 1 1 d . . . . .
C3 C 0.45131(16) 0.4208(3) 0.22996(12) 0.0490(4) Uani 1 1 d . . . . .
H3 H 0.479324 0.404299 0.182273 0.059 Uiso 1 1 calc R . . . .
C4 C 0.3824(2) 0.2807(3) 0.24529(15) 0.0591(5) Uani 1 1 d . . . . .
H4 H 0.364504 0.170771 0.208015 0.071 Uiso 1 1 calc R . . . .
C5 C 0.3386(2) 0.2998(3) 0.31570(16) 0.0626(5) Uani 1 1 d . . . . .
H5 H 0.291395 0.204180 0.325698 0.075 Uiso 1 1 calc R . . . .
C6 C 0.36638(16) 0.4622(3) 0.36998(12) 0.0522(4) Uani 1 1 d . . . . .
H6 H 0.337123 0.475924 0.417098 0.063 Uiso 1 1 calc R . . . .
C7 C 0.46525(16) 0.7776(3) 0.41769(11) 0.0459(4) Uani 1 1 d . . . . .
C8 C 0.59711(15) 0.7214(2) 0.19863(11) 0.0403(4) Uani 1 1 d . . . . .
C9 C 0.52986(16) 0.7392(3) 0.10641(12) 0.0472(4) Uani 1 1 d . . . . .
C10 C 0.57657(19) 0.7328(3) 0.03743(12) 0.0566(5) Uani 1 1 d . . . . .
H10 H 0.529579 0.742590 -0.023896 0.068 Uiso 1 1 calc R . . . .
C11 C 0.6928(2) 0.7120(3) 0.06066(14) 0.0581(5) Uani 1 1 d . . . . .
H11 H 0.724385 0.705377 0.014669 0.070 Uiso 1 1 calc R . . . .
C12 C 0.76290(17) 0.7007(3) 0.15101(14) 0.0514(4) Uani 1 1 d . . . . .
H12 H 0.841830 0.690288 0.166451 0.062 Uiso 1 1 calc R . . . .
C13 C 0.71475(16) 0.7051(2) 0.21905(12) 0.0424(4) Uani 1 1 d . . . . .

loop_
_atom_site_aniso_label
_atom_site_aniso_U_11
_atom_site_aniso_U_22
_atom_site_aniso_U_33
_atom_site_aniso_U_23
_atom_site_aniso_U_13
_atom_site_aniso_U_12
Cl1 0.0464(3) 0.1093(5) 0.0509(3) 0.0038(2) 0.0187(2) 0.0111(2)
Cl2 0.0579(3) 0.0522(3) 0.0489(3) 0.00307(17) 0.0056(2) -0.00437(18)
O1 0.0736(10) 0.0857(11) 0.0653(9) -0.0321(7) 0.0508(8) -0.0266(8)
O2 0.0786(10) 0.0715(10) 0.0575(7) -0.0269(7) 0.0470(7) -0.0263(8)
N1 0.0594(9) 0.0529(8) 0.0379(7) -0.0145(6) 0.0286(7) -0.0149(7)
C1 0.0410(8) 0.0506(9) 0.0341(7) -0.0015(6) 0.0163(6) 0.0001(7)
C2 0.0397(8) 0.0468(9) 0.0338(7) -0.0029(6) 0.0140(6) -0.0001(6)
C3 0.0498(9) 0.0543(11) 0.0470(8) -0.0130(8) 0.0221(7) -0.0041(8)
C4 0.0605(12) 0.0542(11) 0.0670(12) -0.0170(9) 0.0279(10) -0.0120(9)
C5 0.0610(13) 0.0604(13) 0.0742(13) -0.0079(10) 0.0334(11) -0.0183(9)
C6 0.0519(10) 0.0614(11) 0.0512(9) -0.0019(8) 0.0278(8) -0.0072(8)
C7 0.0495(10) 0.0592(10) 0.0363(8) -0.0061(7) 0.0242(7) -0.0050(8)
C8 0.0493(9) 0.0420(9) 0.0361(8) -0.0068(6) 0.0234(7) -0.0050(7)
C9 0.0460(9) 0.0604(11) 0.0399(8) -0.0066(7) 0.0210(7) -0.0016(8)
C10 0.0604(12) 0.0796(14) 0.0352(8) -0.0076(8) 0.0235(8) -0.0029(10)
C11 0.0654(13) 0.0708(13) 0.0535(10) -0.0105(9) 0.0401(10) -0.0043(10)
C12 0.0481(10) 0.0506(10) 0.0639(11) -0.0070(8) 0.0302(9) -0.0016(8)
C13 0.0493(9) 0.0371(8) 0.0427(8) -0.0036(6) 0.0184(7) -0.0023(7)

loop_
_atom_type_symbol
_atom_type_description
_atom_type_scat_dispersion_real
_atom_type_scat_dispersion_imag
_atom_type_scat_source
C C 0.0181 0.0091 'International Tables Vol C Tables 4.2.6.8 and 6.1.1.4'
H H 0.0000 0.0000 'International Tables Vol C Tables 4.2.6.8 and 6.1.1.4'
Cl Cl 0.3639 0.7018 'International Tables Vol C Tables 4.2.6.8 and 6.1.1.4'
N N 0.0311 0.0180 'International Tables Vol C Tables 4.2.6.8 and 6.1.1.4'
O O 0.0492 0.0322 'International Tables Vol C Tables 4.2.6.8 and 6.1.1.4'

loop_
_geom_angle_atom_site_label_1
_geom_angle_atom_site_label_2
_geom_angle_atom_site_label_3
_geom_angle
_geom_angle_site_symmetry_1
_geom_angle_site_symmetry_3
_geom_angle_publ_flag
C2 N1 C8 124.18(14) . . ?
C2 C1 C7 120.83(15) . . ?
C6 C1 C2 119.23(15) . . ?
C6 C1 C7 119.93(14) . . ?
N1 C2 C1 120.92(14) . . ?
N1 C2 C3 121.65(14) . . ?
C3 C2 C1 117.44(15) . . ?
C4 C3 C2 121.58(16) . . ?
C3 C4 C5 121.05(18) . . ?
C6 C5 C4 118.55(18) . . ?
C5 C6 C1 122.14(16) . . ?
O1 C7 C1 114.42(16) . . ?
O2 C7 O1 121.14(16) . . ?
O2 C7 C1 124.44(15) . . ?
C9 C8 N1 121.89(16) . . ?
C9 C8 C13 116.69(15) . . ?
C13 C8 N1 121.32(15) . . ?
C8 C9 Cl1 119.76(13) . . ?
C10 C9 Cl1 118.25(15) . . ?
C10 C9 C8 121.96(18) . . ?
C11 C10 C9 119.30(18) . . ?
C12 C11 C10 120.71(17) . . ?
C11 C12 C13 119.26(18) . . ?
C8 C13 Cl2 118.29(12) . . ?
C12 C13 Cl2 119.67(15) . . ?
C12 C13 C8 122.02(16) . . ?

loop_
_geom_bond_atom_site_label_1
_geom_bond_atom_site_label_2
_geom_bond_distance
_geom_bond_site_symmetry_2
_geom_bond_publ_flag
Cl1 C9 1.742(2) . ?
Cl2 C13 1.7359(18) . ?
O1 C7 1.318(2) . ?
O2 C7 1.228(2) . ?
N1 C2 1.372(2) . ?
N1 C8 1.4117(19) . ?
C1 C2 1.420(2) . ?
C1 C6 1.394(3) . ?
C1 C7 1.463(2) . ?
C2 C3 1.403(2) . ?
C3 C4 1.364(3) . ?
C4 C5 1.390(3) . ?
C5 C6 1.368(3) . ?
C8 C9 1.389(3) . ?
C8 C13 1.392(3) . ?
C9 C10 1.388(2) . ?
C10 C11 1.372(3) . ?
C11 C12 1.372(3) . ?
C12 C13 1.387(3) . ?
